data_1529905
loop_
_publ_author_name
'Eller, P.G.'
'Larson, A.C.'
'Young, J.P.'
'Ensor, D.D.'
'Peterson, J.R.'

_publ_section_title
;
 Crystal structures of alpha-U F5 and U2 F9 and spectral characterization
 of U2 F9
;
_journal_name_full 'Inorganica Chimica Acta'
_journal_page_first 129
_journal_page_last 133
_journal_volume 37
_journal_year 1979
_chemical_formula_sum 'F9 U2'
_chemical_name_systematic 'U2 F9'
_space_group_IT_number 217
_symmetry_space_group_name_Hall 'I -4 2 3'
_symmetry_space_group_name_H-M 'I -4 3 m'
_cell_angle_alpha 90
_cell_angle_beta 90
_cell_angle_gamma 90
_cell_formula_units_Z 4
_cell_length_a 8.462
_cell_length_b 8.462
_cell_length_c 8.462
_cell_volume 605.925
_citation_journal_id_ASTM ICHAA3
_cod_data_source_file Eller_ICHAA3_1979_379.cif
_cod_data_source_block F9U2
_cod_original_cell_volume 605.9252
_cod_database_code 1529905

loop_
_symmetry_equiv_pos_as_xyz
x,y,z
y,-x,-z
-x,-y,z
-y,x,-z
x,-y,-z
-y,-x,z
-x,y,-z
y,x,z
z,x,y
x,-z,-y
-z,-x,y
-x,z,-y
z,-x,-y
-x,-z,y
-z,x,-y
x,z,y
y,z,x
y,-z,-x
-z,-y,x
-y,z,-x
z,y,x
-y,-z,x
-z,y,-x
z,-y,-x
x+1/2,y+1/2,z+1/2
y+1/2,-x+1/2,-z+1/2
-x+1/2,-y+1/2,z+1/2
-y+1/2,x+1/2,-z+1/2
x+1/2,-y+1/2,-z+1/2
-y+1/2,-x+1/2,z+1/2
-x+1/2,y+1/2,-z+1/2
y+1/2,x+1/2,z+1/2
z+1/2,x+1/2,y+1/2
x+1/2,-z+1/2,-y+1/2
-z+1/2,-x+1/2,y+1/2
-x+1/2,z+1/2,-y+1/2
z+1/2,-x+1/2,-y+1/2
-x+1/2,-z+1/2,y+1/2
-z+1/2,x+1/2,-y+1/2
x+1/2,z+1/2,y+1/2
y+1/2,z+1/2,x+1/2
y+1/2,-z+1/2,-x+1/2
-z+1/2,-y+1/2,x+1/2
-y+1/2,z+1/2,-x+1/2
z+1/2,y+1/2,x+1/2
-y+1/2,-z+1/2,x+1/2
-z+1/2,y+1/2,-x+1/2
z+1/2,-y+1/2,-x+1/2

loop_
_atom_site_label
_atom_site_type_symbol
_atom_site_fract_x
_atom_site_fract_y
_atom_site_fract_z
_atom_site_occupancy
_atom_site_U_iso_or_equiv
F1 F-1 0.2087 0.2087 0.4447 1 0.0
U1 U+4 0.1877 0.1877 0.1877 1 0.0
F2 F-1 0 0 0.2216 1 0.0
